data_8107300
loop_
_publ_author_name
'Wang, Jingjing'
'Wu, Yundeng'
'Li, Yong'

_publ_section_title
;
 The crystal structure of ethyl
 2,3,5-trifluoro-4-(4-oxo-3,4-dihydropyridin-1(2H)-yl)benzoate,
 C14H12F3NO3
;
_journal_issue 6
_journal_name_full 'Zeitschrift f\"ur Kristallographie - New Crystal Structures'
_journal_page_first 1087
_journal_page_last 1089
_journal_paper_doi 10.1515/ncrs-2022-0412
_journal_volume 237
_journal_year 2022
_chemical_formula_moiety 'C14 H12 F3 N O3'
_chemical_formula_sum 'C14 H12 F3 N O3'
_chemical_formula_weight 299.25
_space_group_crystal_system monoclinic
_space_group_IT_number 14
_space_group_name_Hall '-P 2yn'
_space_group_name_H-M_alt 'P 1 21/n 1'
_atom_sites_solution_hydrogens geom
_atom_sites_solution_primary dual
_cell_angle_alpha 90
_cell_angle_beta 113.733(3)
_cell_angle_gamma 90
_cell_formula_units_Z 4
_cell_length_a 14.4583(12)
_cell_length_b 6.6553(5)
_cell_length_c 14.8395(11)
_cell_measurement_reflns_used 5858
_cell_measurement_temperature 170(2)
_cell_measurement_theta_max 27.04
_cell_measurement_theta_min 3.32
_cell_volume 1307.16(18)
_computing_cell_refinement 'Bruker SAINT[1]'
_computing_data_collection 'Bruker APEX2[1]'
_computing_data_reduction 'Bruker SAINT[1]'
_computing_molecular_graphics Olex2[4]
_computing_publication_material Olex2[4],PLATON[5-8],publCIF[9]
_computing_structure_refinement ShelXL[3]
_computing_structure_solution ShelXT[2]
_diffrn_ambient_temperature 170.0
_diffrn_measured_fraction_theta_full 1.000
_diffrn_measured_fraction_theta_max 0.999
_diffrn_measurement_device_type 'Bruker APEX-II CCD'
_diffrn_measurement_method '\f and \w scans'
_diffrn_radiation_type MoK\a
_diffrn_radiation_wavelength 0.71073
_diffrn_reflns_av_R_equivalents 0.0344
_diffrn_reflns_av_unetI/netI 0.0275
_diffrn_reflns_Laue_measured_fraction_full 1.000
_diffrn_reflns_Laue_measured_fraction_max 0.999
_diffrn_reflns_limit_h_max 16
_diffrn_reflns_limit_h_min -18
_diffrn_reflns_limit_k_max 8
_diffrn_reflns_limit_k_min -8
_diffrn_reflns_limit_l_max 18
_diffrn_reflns_limit_l_min -18
_diffrn_reflns_number 14976
_diffrn_reflns_point_group_measured_fraction_full 1.000
_diffrn_reflns_point_group_measured_fraction_max 0.999
_diffrn_reflns_theta_full 25.242
_diffrn_reflns_theta_max 27.121
_diffrn_reflns_theta_min 2.544
_diffrn_standards_number 0
_exptl_absorpt_coefficient_mu 0.135
_exptl_absorpt_correction_T_max 0.7455
_exptl_absorpt_correction_T_min 0.6602
_exptl_absorpt_correction_type multi-scan
_exptl_absorpt_process_details
;
SADABS-2016/2 (Bruker,2016/2) was used for absorption correction.
wR2(int) was 0.1654 before and 0.0752 after correction.
The Ratio of minimum to maximum transmission is 0.8856.
The \l/2 correction factor is Not present.
;
_exptl_crystal_colour colourless
_exptl_crystal_colour_primary colourless
_exptl_crystal_density_diffrn 1.521
_exptl_crystal_description plate
_exptl_crystal_F_000 616
_exptl_crystal_size_max 0.49
_exptl_crystal_size_mid 0.35
_exptl_crystal_size_min 0.1
_refine_diff_density_max 0.625
_refine_diff_density_min -0.322
_refine_diff_density_rms 0.058
_refine_ls_extinction_coef .
_refine_ls_extinction_method none
_refine_ls_goodness_of_fit_ref 1.049
_refine_ls_hydrogen_treatment constr
_refine_ls_matrix_type full
_refine_ls_number_parameters 195
_refine_ls_number_reflns 2893
_refine_ls_number_restraints 1
_refine_ls_restrained_S_all 1.051
_refine_ls_R_factor_all 0.0589
_refine_ls_R_factor_gt 0.0479
_refine_ls_shift/su_max 0.001
_refine_ls_shift/su_mean 0.000
_refine_ls_structure_factor_coef Fsqd
_refine_ls_weighting_details 'w=1/[\s^2^(Fo^2^)+(0.0618P)^2^+0.6761P] where P=(Fo^2^+2Fc^2^)/3'
_refine_ls_weighting_scheme calc
_refine_ls_wR_factor_gt 0.1235
_refine_ls_wR_factor_ref 0.1326
_reflns_Friedel_coverage 0.000
_reflns_Friedel_fraction_full .
_reflns_Friedel_fraction_max .
_reflns_number_gt 2371
_reflns_number_total 2893
_reflns_threshold_expression 'I > 2\s(I)'
_cod_data_source_file suppl_j_ncrs-2022-0412_suppl.cif
_cod_data_source_block 1
_cod_database_code 8107300
_shelx_space_group_comment
;
The symmetry employed for this shelxl refinement is uniquely defined
by the following loop, which should always be used as a source of
symmetry information in preference to the above space-group names.
They are only intended as comments.
;
_shelx_estimated_absorpt_t_max 0.987
_shelx_estimated_absorpt_t_min 0.937
_olex2_refinement_description
;
1. Fixed Uiso
 At 1.2 times of:
  All C(H) groups, All C(H,H) groups
 At 1.5 times of:
  All C(H,H,H) groups
2. Restrained distances
 F3-C10 \\sim F3A-C8
 with sigma of 0.02
3. Uiso/Uaniso restraints and constraints
Uanis(F3) = Uanis(F3A)
4. Others
 Sof(H10)=Sof(F3A)=1-FVAR(1)
 Sof(F3)=Sof(H8)=FVAR(1)
5.a Secondary CH2 refined with riding coordinates:
 C5(H5A,H5B), C13(H13A,H13B), C4(H4A,H4B)
5.b Aromatic/amide H refined with riding coordinates:
 C10(H10), C8(H8), C1(H1), C2(H2)
5.c Idealised Me refined as rotating group:
 C14(H14A,H14B,H14C)
;
_olex2_submission_special_instructions 'No special instructions were received'
_publcif_funding_html
;
;

loop_
_space_group_symop_id
_space_group_symop_operation_xyz
1 x,y,z
2 1/2-x,1/2+y,1/2-z
3 -x,-y,-z
4 1/2+x,1/2-y,1/2+z

loop_
_atom_site_label
_atom_site_type_symbol
_atom_site_fract_x
_atom_site_fract_y
_atom_site_fract_z
_atom_site_U_iso_or_equiv
_atom_site_adp_type
_atom_site_occupancy
_atom_site_site_symmetry_order
_atom_site_calc_flag
_atom_site_refinement_flags_posn
_atom_site_refinement_flags_adp
_atom_site_refinement_flags_occupancy
_atom_site_disorder_assembly
_atom_site_disorder_group
C1 C 0.56532(14) 0.1236(3) 0.82490(13) 0.0375(4) Uani 1 1 d . . . . .
H1 H 0.539511 0.010678 0.783091 0.045 Uiso 1 1 calc R . . . .
C2 C 0.56691(16) 0.1169(3) 0.91668(14) 0.0440(5) Uani 1 1 d . . . . .
H2 H 0.550094 -0.004842 0.939978 0.053 Uiso 1 1 calc R . . . .
C3 C 0.59367(16) 0.2911(3) 0.97965(14) 0.0449(5) Uani 1 1 d . . . . .
C4 C 0.60731(17) 0.4828(3) 0.93043(14) 0.0469(5) Uani 1 1 d . . . . .
H4A H 0.540671 0.547446 0.895571 0.056 Uiso 1 1 calc R . . . .
H4B H 0.650649 0.577144 0.981546 0.056 Uiso 1 1 calc R . . . .
C5 C 0.65411(15) 0.4432(3) 0.85873(13) 0.0399(4) Uani 1 1 d . . . . .
H5A H 0.653172 0.567961 0.822004 0.048 Uiso 1 1 calc R . . . .
H5B H 0.725410 0.402102 0.894832 0.048 Uiso 1 1 calc R . . . .
C6 C 0.59421(13) 0.2852(2) 0.69312(12) 0.0282(4) Uani 1 1 d . . . . .
C7 C 0.67659(12) 0.3364(3) 0.67109(12) 0.0303(4) Uani 1 1 d . . . . .
C8 C 0.67268(13) 0.3394(2) 0.57729(12) 0.0296(4) Uani 1 1 d D . . . .
H8 H 0.730967 0.375863 0.566561 0.036 Uiso 0.841(2) 1 calc R . P A 1
C9 C 0.58365(13) 0.2893(2) 0.49755(12) 0.0286(4) Uani 1 1 d . . . . .
C10 C 0.50001(13) 0.2400(2) 0.51691(12) 0.0289(4) Uani 1 1 d D . . . .
H10 H 0.437997 0.207169 0.463928 0.035 Uiso 0.159(2) 1 calc R . P A 2
C11 C 0.50581(12) 0.2381(2) 0.61215(13) 0.0289(4) Uani 1 1 d . . . . .
C12 C 0.57797(14) 0.2884(2) 0.39492(12) 0.0318(4) Uani 1 1 d . . . . .
C13 C 0.67172(17) 0.3126(3) 0.29616(13) 0.0454(5) Uani 1 1 d . . . . .
H13A H 0.636642 0.434327 0.260246 0.054 Uiso 1 1 calc R . . . .
H13B H 0.637732 0.192924 0.257314 0.054 Uiso 1 1 calc R . . . .
C14 C 0.78049(18) 0.3164(4) 0.31139(16) 0.0518(5) Uani 1 1 d . . . . .
H14A H 0.785215 0.324143 0.247434 0.078 Uiso 1 1 calc GR . . . .
H14B H 0.813922 0.193768 0.345614 0.078 Uiso 1 1 calc GR . . . .
H14C H 0.813566 0.433898 0.351113 0.078 Uiso 1 1 calc GR . . . .
F1 F 0.76544(7) 0.37929(19) 0.74621(7) 0.0409(3) Uani 1 1 d . . . . .
F2 F 0.42129(8) 0.19484(17) 0.62593(8) 0.0396(3) Uani 1 1 d . . . . .
F3 F 0.41065(9) 0.19627(19) 0.44519(9) 0.0368(3) Uani 0.841(2) 1 d D . P A 1
F3A F 0.7544(4) 0.3951(10) 0.5745(4) 0.0368(3) Uani 0.159(2) 1 d D . P A 2
N1 N 0.59892(11) 0.2844(2) 0.78928(10) 0.0316(3) Uani 1 1 d . . . . .
O1 O 0.59685(14) 0.2919(3) 1.06346(11) 0.0600(5) Uani 1 1 d . . . . .
O2 O 0.50037(11) 0.2738(2) 0.32234(9) 0.0445(4) Uani 1 1 d . . . . .
O3 O 0.66926(10) 0.3057(2) 0.39382(9) 0.0399(3) Uani 1 1 d . . . . .

loop_
_atom_site_aniso_label
_atom_site_aniso_U_11
_atom_site_aniso_U_22
_atom_site_aniso_U_33
_atom_site_aniso_U_23
_atom_site_aniso_U_13
_atom_site_aniso_U_12
F2 0.0318(5) 0.0481(7) 0.0397(6) -0.0037(5) 0.0155(4) -0.0045(5)
F1 0.0303(5) 0.0605(7) 0.0262(5) -0.0048(5) 0.0056(4) -0.0071(5)
F3 0.0307(6) 0.0407(7) 0.0301(6) -0.0048(5) 0.0028(5) -0.0025(5)
O3 0.0464(7) 0.0494(8) 0.0250(6) 0.0000(5) 0.0156(5) -0.0028(6)
O2 0.0467(8) 0.0518(8) 0.0261(6) -0.0061(6) 0.0055(6) 0.0060(6)
N1 0.0384(8) 0.0315(7) 0.0249(7) -0.0035(6) 0.0128(6) -0.0039(6)
O1 0.0816(12) 0.0724(11) 0.0354(8) -0.0025(7) 0.0333(8) -0.0032(9)
C9 0.0360(9) 0.0212(7) 0.0261(8) -0.0001(6) 0.0100(7) 0.0040(6)
C10 0.0305(8) 0.0225(8) 0.0271(8) -0.0024(6) 0.0049(6) 0.0028(6)
C11 0.0291(8) 0.0253(8) 0.0332(8) -0.0016(7) 0.0133(7) 0.0011(6)
C7 0.0284(8) 0.0317(9) 0.0257(8) -0.0033(7) 0.0055(6) -0.0002(6)
C8 0.0301(8) 0.0292(8) 0.0286(8) -0.0005(7) 0.0107(7) 0.0008(6)
C12 0.0423(10) 0.0230(8) 0.0276(8) -0.0015(7) 0.0116(7) 0.0038(7)
C6 0.0343(8) 0.0244(8) 0.0249(8) -0.0018(6) 0.0108(7) 0.0012(6)
C1 0.0440(10) 0.0346(9) 0.0338(9) -0.0023(8) 0.0155(8) -0.0042(8)
C2 0.0559(12) 0.0434(11) 0.0370(10) 0.0025(8) 0.0234(9) -0.0048(9)
C5 0.0506(11) 0.0394(10) 0.0286(8) -0.0057(8) 0.0146(8) -0.0096(8)
C13 0.0620(13) 0.0522(12) 0.0255(9) -0.0006(8) 0.0213(9) -0.0034(10)
C3 0.0510(12) 0.0560(13) 0.0328(9) -0.0019(9) 0.0222(9) -0.0024(10)
C4 0.0588(12) 0.0475(11) 0.0368(10) -0.0091(9) 0.0216(9) -0.0035(10)
C14 0.0661(14) 0.0585(14) 0.0399(11) -0.0005(10) 0.0308(11) -0.0058(11)
F3A 0.0307(6) 0.0407(7) 0.0301(6) -0.0048(5) 0.0028(5) -0.0025(5)

loop_
_atom_type_symbol
_atom_type_description
_atom_type_scat_dispersion_real
_atom_type_scat_dispersion_imag
_atom_type_scat_source
C C 0.0033 0.0016 'International Tables Vol C Tables 4.2.6.8 and 6.1.1.4'
H H 0.0000 0.0000 'International Tables Vol C Tables 4.2.6.8 and 6.1.1.4'
F F 0.0171 0.0103 'International Tables Vol C Tables 4.2.6.8 and 6.1.1.4'
N N 0.0061 0.0033 'International Tables Vol C Tables 4.2.6.8 and 6.1.1.4'
O O 0.0106 0.0060 'International Tables Vol C Tables 4.2.6.8 and 6.1.1.4'

loop_
_geom_angle_atom_site_label_1
_geom_angle_atom_site_label_2
_geom_angle_atom_site_label_3
_geom_angle
_geom_angle_site_symmetry_1
_geom_angle_site_symmetry_3
C12 O3 C13 115.71(15) . .
C6 N1 C5 120.15(14) . .
C1 N1 C6 121.18(15) . .
C1 N1 C5 118.03(14) . .
C10 C9 C8 117.64(15) . .
C10 C9 C12 121.00(15) . .
C8 C9 C12 121.36(16) . .
F3 C10 C9 122.03(15) . .
F3 C10 C11 117.04(16) . .
C9 C10 H10 119.5 . .
C11 C10 C9 120.92(15) . .
C11 C10 H10 119.5 . .
F2 C11 C10 118.12(15) . .
F2 C11 C6 119.35(15) . .
C10 C11 C6 122.50(15) . .
F1 C7 C8 118.18(15) . .
F1 C7 C6 118.40(14) . .
C8 C7 C6 123.39(15) . .
C9 C8 H8 119.8 . .
C7 C8 C9 120.36(16) . .
C7 C8 H8 119.8 . .
F3A C8 C9 127.1(3) . .
F3A C8 C7 112.5(3) . .
O3 C12 C9 111.38(15) . .
O2 C12 O3 124.50(16) . .
O2 C12 C9 124.12(17) . .
C11 C6 N1 121.97(15) . .
C11 C6 C7 115.17(15) . .
C7 C6 N1 122.85(15) . .
N1 C1 H1 118.3 . .
C2 C1 N1 123.39(17) . .
C2 C1 H1 118.3 . .
C1 C2 H2 119.4 . .
C1 C2 C3 121.16(18) . .
C3 C2 H2 119.4 . .
N1 C5 H5A 109.5 . .
N1 C5 H5B 109.5 . .
N1 C5 C4 110.62(16) . .
H5A C5 H5B 108.1 . .
C4 C5 H5A 109.5 . .
C4 C5 H5B 109.5 . .
O3 C13 H13A 110.3 . .
O3 C13 H13B 110.3 . .
O3 C13 C14 107.08(16) . .
H13A C13 H13B 108.6 . .
C14 C13 H13A 110.3 . .
C14 C13 H13B 110.3 . .
O1 C3 C2 123.5(2) . .
O1 C3 C4 121.6(2) . .
C2 C3 C4 114.59(16) . .
C5 C4 C3 112.15(17) . .
C5 C4 H4A 109.2 . .
C5 C4 H4B 109.2 . .
C3 C4 H4A 109.2 . .
C3 C4 H4B 109.2 . .
H4A C4 H4B 107.9 . .
C13 C14 H14A 109.5 . .
C13 C14 H14B 109.5 . .
C13 C14 H14C 109.5 . .
H14A C14 H14B 109.5 . .
H14A C14 H14C 109.5 . .
H14B C14 H14C 109.5 . .

loop_
_geom_bond_atom_site_label_1
_geom_bond_atom_site_label_2
_geom_bond_distance
_geom_bond_site_symmetry_2
F2 C11 1.3488(19) .
F1 C7 1.3498(18) .
F3 C10 1.334(2) .
O3 C12 1.331(2) .
O3 C13 1.465(2) .
O2 C12 1.206(2) .
N1 C6 1.401(2) .
N1 C1 1.367(2) .
N1 C5 1.468(2) .
O1 C3 1.226(2) .
C9 C10 1.390(2) .
C9 C8 1.394(2) .
C9 C12 1.492(2) .
C10 H10 0.9500 .
C10 C11 1.382(2) .
C11 C6 1.393(2) .
C7 C8 1.370(2) .
C7 C6 1.398(2) .
C8 H8 0.9500 .
C8 F3A 1.255(6) .
C1 H1 0.9500 .
C1 C2 1.353(3) .
C2 H2 0.9500 .
C2 C3 1.441(3) .
C5 H5A 0.9900 .
C5 H5B 0.9900 .
C5 C4 1.496(3) .
C13 H13A 0.9900 .
C13 H13B 0.9900 .
C13 C14 1.496(3) .
C3 C4 1.522(3) .
C4 H4A 0.9900 .
C4 H4B 0.9900 .
C14 H14A 0.9800 .
C14 H14B 0.9800 .
C14 H14C 0.9800 .

loop_
_geom_hbond_atom_site_label_D
_geom_hbond_atom_site_label_H
_geom_hbond_atom_site_label_A
_geom_hbond_distance_DH
_geom_hbond_distance_HA
_geom_hbond_distance_DA
_geom_hbond_angle_DHA
_geom_hbond_site_symmetry_A
_geom_hbond_publ_flag
C1 H1 O2 0.9500 2.3700 3.317(2) 171.00 3_656 yes
C4 H4A O1 0.9900 2.5400 3.344(3) 139.00 3_667 yes

loop_
_geom_torsion_atom_site_label_1
_geom_torsion_atom_site_label_2
_geom_torsion_atom_site_label_3
_geom_torsion_atom_site_label_4
_geom_torsion
_geom_torsion_site_symmetry_1
_geom_torsion_site_symmetry_2
_geom_torsion_site_symmetry_3
_geom_torsion_site_symmetry_4
F2 C11 C6 N1 1.6(2) . . . .
F2 C11 C6 C7 -177.33(14) . . . .
F1 C7 C8 C9 177.75(15) . . . .
F1 C7 C8 F3A -3.9(4) . . . .
F1 C7 C6 N1 2.6(2) . . . .
F1 C7 C6 C11 -178.50(14) . . . .
F3 C10 C11 F2 -0.7(2) . . . .
F3 C10 C11 C6 -178.64(15) . . . .
N1 C1 C2 C3 7.4(3) . . . .
N1 C5 C4 C3 51.6(2) . . . .
O1 C3 C4 C5 149.8(2) . . . .
C9 C10 C11 F2 178.08(14) . . . .
C9 C10 C11 C6 0.2(3) . . . .
C10 C9 C8 C7 1.0(2) . . . .
C10 C9 C8 F3A -177.1(4) . . . .
C10 C9 C12 O3 -169.31(15) . . . .
C10 C9 C12 O2 10.7(3) . . . .
C10 C11 C6 N1 179.45(15) . . . .
C10 C11 C6 C7 0.6(2) . . . .
C8 C9 C10 F3 177.82(15) . . . .
C8 C9 C10 C11 -0.9(2) . . . .
C8 C9 C12 O3 10.7(2) . . . .
C8 C9 C12 O2 -169.30(17) . . . .
C8 C7 C6 N1 -179.41(16) . . . .
C8 C7 C6 C11 -0.5(2) . . . .
C12 O3 C13 C14 -175.81(16) . . . .
C12 C9 C10 F3 -2.2(2) . . . .
C12 C9 C10 C11 179.04(15) . . . .
C12 C9 C8 C7 -179.02(15) . . . .
C12 C9 C8 F3A 2.9(5) . . . .
C6 N1 C1 C2 -179.01(19) . . . .
C6 N1 C5 C4 149.36(17) . . . .
C6 C7 C8 C9 -0.2(3) . . . .
C6 C7 C8 F3A 178.1(4) . . . .
C1 N1 C6 C11 50.4(2) . . . .
C1 N1 C6 C7 -130.76(18) . . . .
C1 N1 C5 C4 -39.7(2) . . . .
C1 C2 C3 O1 -179.5(2) . . . .
C1 C2 C3 C4 6.7(3) . . . .
C2 C3 C4 C5 -36.2(3) . . . .
C5 N1 C6 C11 -138.89(17) . . . .
C5 N1 C6 C7 39.9(2) . . . .
C5 N1 C1 C2 10.1(3) . . . .
C13 O3 C12 O2 1.8(3) . . . .
C13 O3 C12 C9 -178.19(14) . . . .
